data_7126882
loop_
_publ_author_name
'Yeung, Chi-Fung'
'Chung, Lai-Hon'
'Tse, Sheung-Ying'
'Shek, Hau-Lam'
'Tse, Man-Kit'
'Yiu, Shek-Man'
'Wong, Chun-Yuen'

_publ_section_title
;
 Conventional and unconventional alkyne activations by Ru and Os for
 unprecedented dimetalated quinolizinium complexes.
;
_journal_issue 63
_journal_name_full 'Chemical communications (Cambridge, England)'
_journal_page_first 8908
_journal_page_last 8911
_journal_paper_doi 10.1039/d0cc03480k
_journal_volume 56
_journal_year 2020
_chemical_formula_sum 'C67 H56 Br Cl3 F3 N O3 Os P4 S'
_chemical_formula_weight 1512.52
_space_group_crystal_system triclinic
_space_group_IT_number 2
_space_group_name_Hall '-P 1'
_space_group_name_H-M_alt 'P -1'
_atom_sites_solution_hydrogens geom
_audit_creation_method SHELXL-2014/7
_audit_update_record
;
2020-05-05 deposited with the CCDC.	2020-07-01 downloaded from the CCDC.
;
_cell_angle_alpha 79.1010(10)
_cell_angle_beta 71.4600(10)
_cell_angle_gamma 85.6210(10)
_cell_formula_units_Z 2
_cell_length_a 13.0222(4)
_cell_length_b 14.4045(5)
_cell_length_c 19.6691(6)
_cell_measurement_reflns_used 9055
_cell_measurement_temperature 173(2)
_cell_measurement_theta_max 26.02
_cell_measurement_theta_min 2.35
_cell_volume 3434.40(19)
_computing_structure_refinement 'SHELXL-2014/7 (Sheldrick, 2014)'
_diffrn_ambient_temperature 173(2)
_diffrn_measured_fraction_theta_full 0.985
_diffrn_measured_fraction_theta_max 0.984
_diffrn_measurement_device_type 'Bruker APEX-II CCD'
_diffrn_measurement_method '\f and \w scans'
_diffrn_radiation_type MoK\a
_diffrn_radiation_wavelength 0.71073
_diffrn_reflns_av_R_equivalents 0.0459
_diffrn_reflns_av_unetI/netI 0.0517
_diffrn_reflns_Laue_measured_fraction_full 0.985
_diffrn_reflns_Laue_measured_fraction_max 0.984
_diffrn_reflns_limit_h_max 16
_diffrn_reflns_limit_h_min -16
_diffrn_reflns_limit_k_max 17
_diffrn_reflns_limit_k_min -17
_diffrn_reflns_limit_l_max 24
_diffrn_reflns_limit_l_min -24
_diffrn_reflns_number 37106
_diffrn_reflns_point_group_measured_fraction_full 0.985
_diffrn_reflns_point_group_measured_fraction_max 0.984
_diffrn_reflns_theta_full 25.242
_diffrn_reflns_theta_max 26.035
_diffrn_reflns_theta_min 2.500
_exptl_absorpt_coefficient_mu 2.730
_exptl_absorpt_correction_T_max 0.7453
_exptl_absorpt_correction_T_min 0.4926
_exptl_absorpt_correction_type multi-scan
_exptl_absorpt_process_details
;
 SADABS 2016/2: Krause, L., Herbst-Irmer, R., Sheldrick G.M. & Stalke D.,
 J. Appl. Cryst. 48 (2015) 3-10
;
_exptl_crystal_colour red
_exptl_crystal_density_diffrn 1.463
_exptl_crystal_description Block
_exptl_crystal_F_000 1508
_exptl_crystal_size_max 0.540
_exptl_crystal_size_mid 0.360
_exptl_crystal_size_min 0.040
_refine_diff_density_max 1.566
_refine_diff_density_min -1.632
_refine_diff_density_rms 0.109
_refine_ls_extinction_coef 0.0034(4)
_refine_ls_extinction_expression Fc^*^=kFc[1+0.001xFc^2^\l^3^/sin(2\q)]^-1/4^
_refine_ls_extinction_method 'SHELXL-2014/7 (Sheldrick 2014'
_refine_ls_goodness_of_fit_ref 1.030
_refine_ls_hydrogen_treatment constr
_refine_ls_matrix_type full
_refine_ls_number_parameters 768
_refine_ls_number_reflns 13338
_refine_ls_number_restraints 0
_refine_ls_restrained_S_all 1.030
_refine_ls_R_factor_all 0.0485
_refine_ls_R_factor_gt 0.0399
_refine_ls_shift/su_max 0.001
_refine_ls_shift/su_mean 0.000
_refine_ls_structure_factor_coef Fsqd
_refine_ls_weighting_details 'w=1/[\s^2^(Fo^2^)+(0.0398P)^2^+11.3857P] where P=(Fo^2^+2Fc^2^)/3'
_refine_ls_weighting_scheme calc
_refine_ls_wR_factor_gt 0.0982
_refine_ls_wR_factor_ref 0.1036
_reflns_Friedel_coverage 0.000
_reflns_number_gt 11699
_reflns_number_total 13338
_reflns_threshold_expression 'I > 2\s(I)'
_cod_data_source_file d0cc03480k2.cif
_cod_data_source_block 2v
_cod_depositor_comments
;
The following automatic conversions were performed:

data item '_exptl_absorpt_correction_type' value 'Multi-scan' was
changed to 'multi-scan' in accordance with the
/home/data/users/saulius/crontab/automatic-downloads/rss-feeds/RSC/lib/dictionaries/cif_core.dic
dictionary named 'cif_core.dic' version 2.4.2 last updated on
2011-04-26.

Automatic conversion script
Id: cif_fix_values 7556 2019-12-06 15:28:31Z antanas 

 Adding full bibliography for 7126879--7126885.cif.
;
_cod_database_code 7126882
_shelx_shelxl_version_number 2014/7
_shelx_space_group_comment
;
The symmetry employed for this shelxl refinement is uniquely defined
by the following loop, which should always be used as a source of
symmetry information in preference to the above space-group names.
They are only intended as comments.
;
_shelx_estimated_absorpt_t_min 0.320
_shelx_estimated_absorpt_t_max 0.899

loop_
_space_group_symop_operation_xyz
'x, y, z'
'-x, -y, -z'

loop_
_atom_site_label
_atom_site_type_symbol
_atom_site_fract_x
_atom_site_fract_y
_atom_site_fract_z
_atom_site_U_iso_or_equiv
_atom_site_adp_type
_atom_site_occupancy
_atom_site_site_symmetry_order
_atom_site_calc_flag
_atom_site_refinement_flags_posn
_atom_site_refinement_flags_adp
_atom_site_refinement_flags_occupancy
_atom_site_disorder_assembly
_atom_site_disorder_group
Os1 Os 0.26996(2) 0.33169(2) 0.28075(2) 0.01965(8) Uani 1 1 d . . . . .
Br1 Br 0.20810(5) -0.30093(4) 0.32888(3) 0.04927(16) Uani 1 1 d . . . . .
Cl1 Cl 0.25081(9) 0.44738(7) 0.36190(5) 0.0243(2) Uani 1 1 d . . . . .
Cl2 Cl 0.5250(3) 0.9319(3) 0.2813(3) 0.1706(18) Uani 1 1 d . . . . .
Cl3A Cl 0.4456(3) 0.7968(6) 0.4094(3) 0.139(4) Uani 0.637(9) 1 d . . P A 1
Cl3B Cl 0.4561(7) 0.7156(7) 0.3634(5) 0.119(4) Uani 0.363(9) 1 d . . P A 2
S1 S 0.86388(12) 0.68564(11) 0.17989(8) 0.0437(3) Uani 1 1 d . . . . .
P1 P 0.26290(9) 0.20459(8) 0.37891(6) 0.0242(2) Uani 1 1 d . . . . .
P2 P 0.44864(9) 0.29153(8) 0.28544(6) 0.0220(2) Uani 1 1 d . . . . .
P3 P 0.26795(8) 0.46896(7) 0.19106(6) 0.0184(2) Uani 1 1 d . . . . .
P4 P 0.08695(8) 0.38030(8) 0.28491(6) 0.0201(2) Uani 1 1 d . . . . .
F1 F 1.0612(4) 0.7128(4) 0.0935(3) 0.0981(17) Uani 1 1 d . . . . .
F2 F 0.9854(4) 0.5960(4) 0.0795(3) 0.0908(15) Uani 1 1 d . . . . .
F3 F 0.9416(4) 0.7351(4) 0.0383(2) 0.0876(15) Uani 1 1 d . . . . .
O1 O 0.9107(4) 0.6316(3) 0.2317(2) 0.0609(12) Uani 1 1 d . . . . .
O2 O 0.8496(5) 0.7846(4) 0.1842(3) 0.0757(15) Uani 1 1 d . . . . .
O3 O 0.7755(4) 0.6436(4) 0.1709(3) 0.0717(15) Uani 1 1 d . . . . .
N1 N 0.2294(4) -0.1164(3) 0.2582(2) 0.0357(10) Uani 1 1 d . . . . .
C1 C 0.3023(3) 0.2517(3) 0.2130(2) 0.0241(9) Uani 1 1 d . . . . .
C2 C 0.3421(4) 0.2042(3) 0.1581(3) 0.0315(11) Uani 1 1 d . . . . .
H2 H 0.4020 0.2314 0.1191 0.038 Uiso 1 1 calc R U . . .
C3 C 0.3032(4) 0.1143(3) 0.1517(3) 0.0298(10) Uani 1 1 d . . . . .
C4 C 0.2659(4) 0.0472(4) 0.2108(3) 0.0368(11) Uani 1 1 d . . . . .
H4 H 0.2784 0.0561 0.2541 0.044 Uiso 1 1 calc R U . . .
C5 C 0.2077(4) -0.0387(4) 0.2153(3) 0.0355(11) Uani 1 1 d . . . . .
C6 C 0.1288(6) -0.0394(5) 0.1809(4) 0.0561(17) Uani 1 1 d . . . . .
H6 H 0.1148 0.0156 0.1496 0.067 Uiso 1 1 calc R U . . .
C7 C 0.0713(6) -0.1210(5) 0.1929(4) 0.0584(18) Uani 1 1 d . . . . .
H7 H 0.0161 -0.1221 0.1710 0.070 Uiso 1 1 calc R U . . .
C8 C 0.0947(5) -0.2006(4) 0.2368(3) 0.0482(14) Uani 1 1 d . . . . .
H8 H 0.0572 -0.2580 0.2462 0.058 Uiso 1 1 calc R U . . .
C9 C 0.1755(4) -0.1924(3) 0.2665(3) 0.0344(11) Uani 1 1 d . . . . .
C10 C 0.3115(4) 0.1026(3) 0.0770(3) 0.0297(10) Uani 1 1 d . . . . .
C11 C 0.2795(4) 0.1734(4) 0.0293(3) 0.0381(12) Uani 1 1 d . . . . .
H11 H 0.2531 0.2320 0.0443 0.046 Uiso 1 1 calc R U . . .
C12 C 0.2852(5) 0.1607(5) -0.0391(3) 0.0483(14) Uani 1 1 d . . . . .
H12 H 0.2619 0.2098 -0.0708 0.058 Uiso 1 1 calc R U . . .
C13 C 0.3244(5) 0.0775(5) -0.0617(3) 0.0530(16) Uani 1 1 d . . . . .
H13 H 0.3268 0.0684 -0.1088 0.064 Uiso 1 1 calc R U . . .
C14 C 0.3604(5) 0.0065(4) -0.0169(3) 0.0501(15) Uani 1 1 d . . . . .
H14 H 0.3894 -0.0505 -0.0336 0.060 Uiso 1 1 calc R U . . .
C15 C 0.3546(5) 0.0180(4) 0.0520(3) 0.0398(12) Uani 1 1 d . . . . .
H15 H 0.3797 -0.0311 0.0828 0.048 Uiso 1 1 calc R U . . .
C16 C 0.1890(4) 0.0969(3) 0.3913(2) 0.0314(11) Uani 1 1 d . . . . .
C17 C 0.0934(5) 0.1027(4) 0.3750(3) 0.0463(14) Uani 1 1 d . . . . .
H17 H 0.0687 0.1620 0.3549 0.056 Uiso 1 1 calc R U . . .
C18 C 0.0328(6) 0.0226(5) 0.3878(4) 0.066(2) Uani 1 1 d . . . . .
H18 H -0.0323 0.0265 0.3752 0.079 Uiso 1 1 calc R U . . .
C19 C 0.0671(7) -0.0613(5) 0.4182(4) 0.070(2) Uani 1 1 d . . . . .
H19 H 0.0242 -0.1158 0.4288 0.083 Uiso 1 1 calc R U . . .
C20 C 0.1608(8) -0.0687(5) 0.4337(4) 0.070(2) Uani 1 1 d . . . . .
H20 H 0.1848 -0.1286 0.4534 0.084 Uiso 1 1 calc R U . . .
C21 C 0.2234(6) 0.0109(4) 0.4212(3) 0.0534(16) Uani 1 1 d . . . . .
H21 H 0.2890 0.0057 0.4331 0.064 Uiso 1 1 calc R U . . .
C22 C 0.2269(4) 0.2247(4) 0.4723(2) 0.0324(11) Uani 1 1 d . . . . .
C23 C 0.1302(5) 0.2710(4) 0.5000(3) 0.0409(13) Uani 1 1 d . . . . .
H23 H 0.0866 0.2944 0.4696 0.049 Uiso 1 1 calc R U . . .
C24 C 0.0962(6) 0.2836(5) 0.5720(3) 0.0599(19) Uani 1 1 d . . . . .
H24 H 0.0295 0.3155 0.5912 0.072 Uiso 1 1 calc R U . . .
C25 C 0.1614(7) 0.2489(6) 0.6163(4) 0.075(2) Uani 1 1 d . . . . .
H25 H 0.1392 0.2578 0.6656 0.090 Uiso 1 1 calc R U . . .
C26 C 0.2546(7) 0.2032(7) 0.5894(4) 0.081(3) Uani 1 1 d . . . . .
H26 H 0.2981 0.1792 0.6197 0.097 Uiso 1 1 calc R U . . .
C27 C 0.2878(6) 0.1907(6) 0.5178(3) 0.0626(19) Uani 1 1 d . . . . .
H27 H 0.3542 0.1580 0.4994 0.075 Uiso 1 1 calc R U . . .
C28 C 0.4092(4) 0.1778(3) 0.3468(3) 0.0312(10) Uani 1 1 d . . . . .
H28A H 0.4421 0.1669 0.3867 0.037 Uiso 1 1 calc R U . . .
H28B H 0.4259 0.1236 0.3205 0.037 Uiso 1 1 calc R U . . .
C29 C 0.5514(3) 0.2661(3) 0.2033(2) 0.0240(9) Uani 1 1 d . . . . .
C30 C 0.6023(4) 0.1781(4) 0.1996(3) 0.0331(11) Uani 1 1 d . . . . .
H30 H 0.5875 0.1301 0.2417 0.040 Uiso 1 1 calc R U . . .
C31 C 0.6754(4) 0.1605(4) 0.1338(3) 0.0406(13) Uani 1 1 d . . . . .
H31 H 0.7096 0.1000 0.1313 0.049 Uiso 1 1 calc R U . . .
C32 C 0.6984(4) 0.2290(4) 0.0733(3) 0.0383(12) Uani 1 1 d . . . . .
H32 H 0.7475 0.2160 0.0286 0.046 Uiso 1 1 calc R U . . .
C33 C 0.6496(4) 0.3177(4) 0.0771(3) 0.0341(11) Uani 1 1 d . . . . .
H33 H 0.6662 0.3660 0.0352 0.041 Uiso 1 1 calc R U . . .
C34 C 0.5770(4) 0.3359(3) 0.1417(2) 0.0271(9) Uani 1 1 d . . . . .
H34 H 0.5442 0.3969 0.1441 0.033 Uiso 1 1 calc R U . . .
C35 C 0.5179(4) 0.3590(4) 0.3273(3) 0.0289(10) Uani 1 1 d . . . . .
C36 C 0.4779(5) 0.3625(5) 0.4006(3) 0.0453(14) Uani 1 1 d . . . . .
H36 H 0.4157 0.3271 0.4298 0.054 Uiso 1 1 calc R U . . .
C37 C 0.5265(6) 0.4162(5) 0.4322(3) 0.0550(16) Uani 1 1 d . . . . .
H37 H 0.4987 0.4168 0.4830 0.066 Uiso 1 1 calc R U . . .
C38 C 0.6157(5) 0.4692(5) 0.3898(4) 0.0514(15) Uani 1 1 d . . . . .
H38 H 0.6497 0.5062 0.4114 0.062 Uiso 1 1 calc R U . . .
C39 C 0.6553(5) 0.4684(5) 0.3165(3) 0.0493(15) Uani 1 1 d . . . . .
H39 H 0.7158 0.5059 0.2871 0.059 Uiso 1 1 calc R U . . .
C40 C 0.6071(4) 0.4129(4) 0.2854(3) 0.0410(13) Uani 1 1 d . . . . .
H40 H 0.6356 0.4117 0.2347 0.049 Uiso 1 1 calc R U . . .
C41 C 0.2753(4) 0.4541(3) 0.0998(2) 0.0221(9) Uani 1 1 d . . . . .
C42 C 0.1859(4) 0.4622(4) 0.0755(3) 0.0365(12) Uani 1 1 d . . . . .
H42 H 0.1168 0.4770 0.1068 0.044 Uiso 1 1 calc R U . . .
C43 C 0.1974(4) 0.4486(4) 0.0048(3) 0.0416(13) Uani 1 1 d . . . . .
H43 H 0.1357 0.4544 -0.0117 0.050 Uiso 1 1 calc R U . . .
C44 C 0.2963(4) 0.4270(4) -0.0407(3) 0.0350(11) Uani 1 1 d . . . . .
H44 H 0.3033 0.4173 -0.0885 0.042 Uiso 1 1 calc R U . . .
C45 C 0.3859(4) 0.4193(4) -0.0167(3) 0.0345(11) Uani 1 1 d . . . . .
H45 H 0.4549 0.4043 -0.0481 0.041 Uiso 1 1 calc R U . . .
C46 C 0.3753(4) 0.4334(4) 0.0530(3) 0.0301(10) Uani 1 1 d . . . . .
H46 H 0.4376 0.4288 0.0688 0.036 Uiso 1 1 calc R U . . .
C47 C 0.3475(3) 0.5734(3) 0.1747(2) 0.0225(9) Uani 1 1 d . . . . .
C48 C 0.4301(4) 0.5735(4) 0.2053(3) 0.0292(10) Uani 1 1 d . . . . .
H48 H 0.4456 0.5184 0.2357 0.035 Uiso 1 1 calc R U . . .
C49 C 0.4900(4) 0.6550(4) 0.1911(3) 0.0410(13) Uani 1 1 d . . . . .
H49 H 0.5485 0.6548 0.2103 0.049 Uiso 1 1 calc R U . . .
C50 C 0.4642(5) 0.7359(4) 0.1492(3) 0.0486(16) Uani 1 1 d . . . . .
H50 H 0.5042 0.7918 0.1405 0.058 Uiso 1 1 calc R U . . .
C51 C 0.3807(5) 0.7367(4) 0.1198(3) 0.0456(14) Uani 1 1 d . . . . .
H51 H 0.3631 0.7931 0.0915 0.055 Uiso 1 1 calc R U . . .
C52 C 0.3225(4) 0.6552(3) 0.1314(3) 0.0307(10) Uani 1 1 d . . . . .
H52 H 0.2663 0.6550 0.1103 0.037 Uiso 1 1 calc R U . . .
C53 C 0.1266(3) 0.5012(3) 0.2372(2) 0.0239(9) Uani 1 1 d . . . . .
H53A H 0.1209 0.5456 0.2710 0.029 Uiso 1 1 calc R U . . .
H53B H 0.0861 0.5266 0.2026 0.029 Uiso 1 1 calc R U . . .
C54 C 0.0211(4) 0.3369(3) 0.2289(2) 0.0261(9) Uani 1 1 d . . . . .
C55 C 0.0550(4) 0.2557(4) 0.1995(3) 0.0337(11) Uani 1 1 d . . . . .
H55 H 0.1103 0.2164 0.2124 0.040 Uiso 1 1 calc R U . . .
C56 C 0.0081(5) 0.2317(5) 0.1513(3) 0.0481(15) Uani 1 1 d . . . . .
H56 H 0.0320 0.1765 0.1305 0.058 Uiso 1 1 calc R U . . .
C57 C -0.0736(5) 0.2880(5) 0.1334(3) 0.0503(16) Uani 1 1 d . . . . .
H57 H -0.1050 0.2715 0.0999 0.060 Uiso 1 1 calc R U . . .
C58 C -0.1095(4) 0.3671(5) 0.1635(3) 0.0430(13) Uani 1 1 d . . . . .
H58 H -0.1665 0.4049 0.1515 0.052 Uiso 1 1 calc R U . . .
C59 C -0.0634(4) 0.3923(4) 0.2112(3) 0.0336(11) Uani 1 1 d . . . . .
H59 H -0.0887 0.4472 0.2322 0.040 Uiso 1 1 calc R U . . .
C60 C -0.0238(3) 0.3899(3) 0.3679(2) 0.0253(9) Uani 1 1 d . . . . .
C61 C -0.0311(4) 0.4623(4) 0.4061(3) 0.0353(11) Uani 1 1 d . . . . .
H61 H 0.0232 0.5091 0.3896 0.042 Uiso 1 1 calc R U . . .
C62 C -0.1177(4) 0.4672(4) 0.4690(3) 0.0418(13) Uani 1 1 d . . . . .
H62 H -0.1221 0.5172 0.4952 0.050 Uiso 1 1 calc R U . . .
C63 C -0.1961(4) 0.4009(4) 0.4930(3) 0.0404(13) Uani 1 1 d . . . . .
H63 H -0.2554 0.4052 0.5356 0.049 Uiso 1 1 calc R U . . .
C64 C -0.1898(4) 0.3275(4) 0.4558(3) 0.0417(13) Uani 1 1 d . . . . .
H64 H -0.2445 0.2811 0.4729 0.050 Uiso 1 1 calc R U . . .
C65 C -0.1035(4) 0.3214(4) 0.3934(3) 0.0344(11) Uani 1 1 d . . . . .
H65 H -0.0989 0.2704 0.3680 0.041 Uiso 1 1 calc R U . . .
C66 C 0.9669(5) 0.6836(5) 0.0953(4) 0.0550(16) Uani 1 1 d . . . . .
C67 C 0.4448(10) 0.8370(7) 0.3211(7) 0.112(4) Uani 1 1 d . . . . .
H67A H 0.4704 0.7856 0.2923 0.134 Uiso 0.637(9) 1 calc R U P A 1
H67B H 0.3698 0.8544 0.3212 0.134 Uiso 0.637(9) 1 calc R U P A 1
H67C H 0.4122 0.8306 0.2831 0.134 Uiso 0.363(9) 1 calc R U P A 2
H67D H 0.3856 0.8624 0.3590 0.134 Uiso 0.363(9) 1 calc R U P A 2

loop_
_atom_site_aniso_label
_atom_site_aniso_U_11
_atom_site_aniso_U_22
_atom_site_aniso_U_33
_atom_site_aniso_U_23
_atom_site_aniso_U_13
_atom_site_aniso_U_12
Os1 0.02317(11) 0.01687(10) 0.01727(10) -0.00520(6) -0.00222(6) -0.00257(6)
Br1 0.0604(4) 0.0313(3) 0.0513(3) 0.0021(2) -0.0155(3) -0.0030(3)
Cl1 0.0303(5) 0.0218(5) 0.0188(5) -0.0096(4) -0.0011(4) -0.0020(4)
Cl2 0.149(3) 0.104(2) 0.211(4) -0.018(3) 0.015(3) -0.047(2)
Cl3A 0.065(2) 0.260(9) 0.074(3) 0.044(4) -0.031(2) -0.033(3)
Cl3B 0.125(6) 0.110(7) 0.071(5) 0.047(5) 0.000(4) 0.005(5)
S1 0.0453(8) 0.0442(8) 0.0502(8) -0.0074(6) -0.0266(7) -0.0027(6)
P1 0.0289(6) 0.0214(6) 0.0185(5) -0.0012(4) -0.0032(4) -0.0014(5)
P2 0.0221(5) 0.0239(6) 0.0196(5) -0.0047(4) -0.0055(4) 0.0010(4)
P3 0.0197(5) 0.0173(5) 0.0173(5) -0.0046(4) -0.0028(4) -0.0019(4)
P4 0.0192(5) 0.0184(5) 0.0205(5) -0.0055(4) -0.0011(4) -0.0030(4)
F1 0.050(2) 0.142(5) 0.102(4) -0.025(3) -0.017(2) -0.015(3)
F2 0.104(4) 0.095(4) 0.089(3) -0.043(3) -0.044(3) 0.034(3)
F3 0.076(3) 0.112(4) 0.059(3) 0.011(3) -0.017(2) 0.013(3)
O1 0.082(3) 0.060(3) 0.057(3) -0.017(2) -0.044(3) 0.017(2)
O2 0.082(4) 0.050(3) 0.105(4) -0.023(3) -0.041(3) 0.018(3)
O3 0.070(3) 0.099(4) 0.056(3) 0.000(3) -0.031(2) -0.042(3)
N1 0.043(2) 0.034(2) 0.031(2) -0.0122(19) -0.0107(19) 0.0018(19)
C1 0.024(2) 0.016(2) 0.031(2) -0.0001(18) -0.0083(18) -0.0048(17)
C2 0.036(3) 0.029(3) 0.032(3) -0.016(2) -0.007(2) -0.003(2)
C3 0.036(3) 0.020(2) 0.034(3) -0.0083(19) -0.009(2) -0.0008(19)
C4 0.047(3) 0.033(3) 0.034(3) -0.011(2) -0.013(2) 0.000(2)
C5 0.043(3) 0.029(3) 0.035(3) -0.005(2) -0.013(2) -0.002(2)
C6 0.071(4) 0.039(3) 0.063(4) 0.009(3) -0.035(4) -0.013(3)
C7 0.059(4) 0.046(4) 0.077(5) 0.003(3) -0.037(4) -0.014(3)
C8 0.059(4) 0.038(3) 0.048(3) -0.006(3) -0.013(3) -0.015(3)
C9 0.046(3) 0.022(2) 0.029(3) -0.005(2) -0.004(2) 0.005(2)
C10 0.031(2) 0.026(2) 0.033(3) -0.013(2) -0.006(2) -0.0044(19)
C11 0.035(3) 0.029(3) 0.046(3) -0.005(2) -0.008(2) -0.001(2)
C12 0.044(3) 0.056(4) 0.045(3) -0.005(3) -0.015(3) -0.005(3)
C13 0.059(4) 0.062(4) 0.045(3) -0.019(3) -0.017(3) -0.016(3)
C14 0.067(4) 0.038(3) 0.048(3) -0.028(3) -0.011(3) -0.003(3)
C15 0.053(3) 0.029(3) 0.040(3) -0.016(2) -0.011(2) 0.002(2)
C16 0.045(3) 0.021(2) 0.019(2) -0.0023(18) 0.004(2) -0.006(2)
C17 0.040(3) 0.039(3) 0.054(4) -0.010(3) -0.003(3) -0.012(2)
C18 0.063(4) 0.055(4) 0.072(5) -0.019(4) 0.001(4) -0.028(4)
C19 0.093(6) 0.045(4) 0.053(4) -0.019(3) 0.017(4) -0.036(4)
C20 0.114(7) 0.024(3) 0.057(4) 0.002(3) -0.008(4) -0.009(4)
C21 0.088(5) 0.027(3) 0.039(3) 0.001(2) -0.015(3) -0.003(3)
C22 0.042(3) 0.034(3) 0.018(2) -0.0016(19) -0.004(2) -0.011(2)
C23 0.050(3) 0.034(3) 0.029(3) -0.005(2) 0.002(2) -0.007(2)
C24 0.075(5) 0.046(4) 0.041(3) -0.019(3) 0.016(3) -0.010(3)
C25 0.094(6) 0.101(6) 0.028(3) -0.019(4) -0.002(4) -0.040(5)
C26 0.069(5) 0.145(8) 0.028(3) -0.008(4) -0.017(3) -0.012(5)
C27 0.052(4) 0.102(6) 0.031(3) -0.002(3) -0.014(3) 0.000(4)
C28 0.030(2) 0.029(3) 0.029(2) 0.004(2) -0.007(2) 0.002(2)
C29 0.023(2) 0.030(2) 0.023(2) -0.0106(18) -0.0093(17) 0.0021(18)
C30 0.033(3) 0.029(3) 0.035(3) -0.009(2) -0.007(2) 0.003(2)
C31 0.036(3) 0.034(3) 0.051(3) -0.022(3) -0.006(2) 0.009(2)
C32 0.033(3) 0.049(3) 0.033(3) -0.024(2) -0.002(2) 0.001(2)
C33 0.033(3) 0.042(3) 0.025(2) -0.008(2) -0.006(2) -0.001(2)
C34 0.028(2) 0.026(2) 0.026(2) -0.0071(19) -0.0071(18) 0.0031(19)
C35 0.028(2) 0.035(3) 0.028(2) -0.012(2) -0.0116(19) 0.004(2)
C36 0.050(3) 0.057(4) 0.032(3) -0.016(3) -0.010(2) -0.010(3)
C37 0.069(4) 0.067(4) 0.035(3) -0.020(3) -0.016(3) -0.011(3)
C38 0.048(3) 0.063(4) 0.059(4) -0.030(3) -0.027(3) 0.004(3)
C39 0.037(3) 0.061(4) 0.057(4) -0.021(3) -0.016(3) -0.007(3)
C40 0.037(3) 0.050(3) 0.038(3) -0.016(3) -0.010(2) -0.005(2)
C41 0.031(2) 0.018(2) 0.016(2) -0.0023(16) -0.0048(17) -0.0045(17)
C42 0.028(2) 0.055(3) 0.024(2) -0.007(2) -0.0035(19) -0.006(2)
C43 0.040(3) 0.059(4) 0.030(3) -0.004(2) -0.017(2) -0.014(3)
C44 0.053(3) 0.034(3) 0.020(2) -0.007(2) -0.011(2) -0.006(2)
C45 0.042(3) 0.036(3) 0.024(2) -0.011(2) -0.005(2) 0.001(2)
C46 0.031(2) 0.035(3) 0.026(2) -0.010(2) -0.0087(19) 0.004(2)
C47 0.025(2) 0.017(2) 0.021(2) -0.0084(17) 0.0023(17) -0.0038(17)
C48 0.028(2) 0.030(3) 0.029(2) -0.013(2) -0.0037(19) -0.0035(19)
C49 0.031(3) 0.047(3) 0.043(3) -0.022(3) 0.001(2) -0.015(2)
C50 0.052(3) 0.031(3) 0.053(4) -0.016(3) 0.008(3) -0.023(3)
C51 0.061(4) 0.021(3) 0.044(3) -0.004(2) 0.000(3) -0.007(2)
C52 0.037(3) 0.021(2) 0.030(2) -0.0016(19) -0.004(2) -0.0031(19)
C53 0.024(2) 0.022(2) 0.022(2) -0.0020(17) -0.0019(17) -0.0031(17)
C54 0.022(2) 0.032(2) 0.023(2) -0.0074(19) -0.0028(17) -0.0055(18)
C55 0.027(2) 0.034(3) 0.043(3) -0.019(2) -0.009(2) 0.000(2)
C56 0.039(3) 0.054(4) 0.063(4) -0.037(3) -0.018(3) -0.001(3)
C57 0.036(3) 0.080(5) 0.045(3) -0.023(3) -0.016(3) -0.009(3)
C58 0.026(3) 0.061(4) 0.043(3) -0.012(3) -0.011(2) -0.001(2)
C59 0.025(2) 0.037(3) 0.039(3) -0.011(2) -0.009(2) 0.003(2)
C60 0.021(2) 0.030(2) 0.022(2) -0.0042(18) -0.0027(17) 0.0015(18)
C61 0.034(3) 0.036(3) 0.033(3) -0.014(2) 0.000(2) -0.006(2)
C62 0.038(3) 0.049(3) 0.033(3) -0.019(2) 0.002(2) 0.003(2)
C63 0.037(3) 0.054(3) 0.019(2) -0.002(2) 0.002(2) 0.008(2)
C64 0.033(3) 0.044(3) 0.036(3) 0.004(2) 0.002(2) -0.008(2)
C65 0.034(3) 0.030(3) 0.033(3) -0.005(2) -0.001(2) -0.005(2)
C66 0.049(4) 0.060(4) 0.061(4) -0.009(3) -0.026(3) 0.000(3)
C67 0.125(9) 0.077(7) 0.129(9) -0.007(6) -0.035(7) -0.023(6)

loop_
_atom_type_symbol
_atom_type_description
_atom_type_scat_dispersion_real
_atom_type_scat_dispersion_imag
_atom_type_scat_source
C C 0.0033 0.0016 'International Tables Vol C Tables 4.2.6.8 and 6.1.1.4'
H H 0.0000 0.0000 'International Tables Vol C Tables 4.2.6.8 and 6.1.1.4'
Br Br -0.2901 2.4595 'International Tables Vol C Tables 4.2.6.8 and 6.1.1.4'
Cl Cl 0.1484 0.1585 'International Tables Vol C Tables 4.2.6.8 and 6.1.1.4'
F F 0.0171 0.0103 'International Tables Vol C Tables 4.2.6.8 and 6.1.1.4'
N N 0.0061 0.0033 'International Tables Vol C Tables 4.2.6.8 and 6.1.1.4'
O O 0.0106 0.0060 'International Tables Vol C Tables 4.2.6.8 and 6.1.1.4'
Os Os -1.2165 7.6030 'International Tables Vol C Tables 4.2.6.8 and 6.1.1.4'
P P 0.1023 0.0942 'International Tables Vol C Tables 4.2.6.8 and 6.1.1.4'
S S 0.1246 0.1234 'International Tables Vol C Tables 4.2.6.8 and 6.1.1.4'

loop_
_geom_angle_atom_site_label_1
_geom_angle_atom_site_label_2
_geom_angle_atom_site_label_3
_geom_angle
_geom_angle_site_symmetry_1
_geom_angle_site_symmetry_3
_geom_angle_publ_flag
C1 Os1 P1 92.80(14) . . ?
C1 Os1 P2 84.13(14) . . ?
P1 Os1 P2 70.57(4) . . ?
C1 Os1 P3 92.73(14) . . ?
P1 Os1 P3 174.26(4) . . ?
P2 Os1 P3 111.56(4) . . ?
C1 Os1 P4 101.09(14) . . ?
P1 Os1 P4 108.43(4) . . ?
P2 Os1 P4 174.76(4) . . ?
P3 Os1 P4 68.94(4) . . ?
C1 Os1 Cl1 172.36(13) . . ?
P1 Os1 Cl1 90.65(4) . . ?
P2 Os1 Cl1 90.61(4) . . ?
P3 Os1 Cl1 84.04(4) . . ?
P4 Os1 Cl1 84.25(4) . . ?
O3 S1 O1 115.5(3) . . ?
O3 S1 O2 115.0(3) . . ?
O1 S1 O2 114.2(3) . . ?
O3 S1 C66 103.0(3) . . ?
O1 S1 C66 103.3(3) . . ?
O2 S1 C66 103.6(4) . . ?
C22 P1 C16 101.1(2) . . ?
C22 P1 C28 108.6(2) . . ?
C16 P1 C28 108.7(2) . . ?
C22 P1 Os1 121.31(17) . . ?
C16 P1 Os1 121.96(17) . . ?
C28 P1 Os1 94.13(15) . . ?
C29 P2 C35 105.2(2) . . ?
C29 P2 C28 107.3(2) . . ?
C35 P2 C28 107.9(2) . . ?
C29 P2 Os1 118.51(14) . . ?
C35 P2 Os1 122.01(16) . . ?
C28 P2 Os1 94.11(15) . . ?
C47 P3 C41 103.17(19) . . ?
C47 P3 C53 106.7(2) . . ?
C41 P3 C53 107.1(2) . . ?
C47 P3 Os1 124.68(15) . . ?
C41 P3 Os1 119.09(14) . . ?
C53 P3 Os1 93.83(14) . . ?
C54 P4 C60 103.1(2) . . ?
C54 P4 C53 104.1(2) . . ?
C60 P4 C53 107.6(2) . . ?
C54 P4 Os1 120.86(15) . . ?
C60 P4 Os1 124.79(15) . . ?
C53 P4 Os1 93.20(14) . . ?
C9 N1 C5 118.0(5) . . ?
C2 C1 Os1 169.1(4) . . ?
C1 C2 C3 126.7(5) . . ?
C1 C2 H2 116.6 . . ?
C3 C2 H2 116.6 . . ?
C4 C3 C2 120.7(5) . . ?
C4 C3 C10 123.6(4) . . ?
C2 C3 C10 115.7(4) . . ?
C3 C4 C5 126.8(5) . . ?
C3 C4 H4 116.6 . . ?
C5 C4 H4 116.6 . . ?
N1 C5 C6 120.8(5) . . ?
N1 C5 C4 116.2(5) . . ?
C6 C5 C4 122.9(5) . . ?
C7 C6 C5 119.2(6) . . ?
C7 C6 H6 120.4 . . ?
C5 C6 H6 120.4 . . ?
C8 C7 C6 119.5(6) . . ?
C8 C7 H7 120.3 . . ?
C6 C7 H7 120.3 . . ?
C7 C8 C9 116.3(5) . . ?
C7 C8 H8 121.9 . . ?
C9 C8 H8 121.9 . . ?
N1 C9 C8 126.2(5) . . ?
N1 C9 Br1 116.6(4) . . ?
C8 C9 Br1 117.2(4) . . ?
C11 C10 C15 117.9(5) . . ?
C11 C10 C3 121.9(4) . . ?
C15 C10 C3 120.1(5) . . ?
C12 C11 C10 121.2(5) . . ?
C12 C11 H11 119.4 . . ?
C10 C11 H11 119.4 . . ?
C13 C12 C11 120.0(6) . . ?
C13 C12 H12 120.0 . . ?
C11 C12 H12 120.0 . . ?
C12 C13 C14 120.6(6) . . ?
C12 C13 H13 119.7 . . ?
C14 C13 H13 119.7 . . ?
C15 C14 C13 120.2(5) . . ?
C15 C14 H14 119.9 . . ?
C13 C14 H14 119.9 . . ?
C14 C15 C10 120.1(5) . . ?
C14 C15 H15 120.0 . . ?
C10 C15 H15 120.0 . . ?
C21 C16 C17 119.2(5) . . ?
C21 C16 P1 121.2(5) . . ?
C17 C16 P1 119.4(4) . . ?
C16 C17 C18 120.5(6) . . ?
C16 C17 H17 119.8 . . ?
C18 C17 H17 119.8 . . ?
C19 C18 C17 119.5(8) . . ?
C19 C18 H18 120.3 . . ?
C17 C18 H18 120.3 . . ?
C20 C19 C18 120.9(6) . . ?
C20 C19 H19 119.5 . . ?
C18 C19 H19 119.5 . . ?
C19 C20 C21 120.7(7) . . ?
C19 C20 H20 119.7 . . ?
C21 C20 H20 119.7 . . ?
C16 C21 C20 119.2(7) . . ?
C16 C21 H21 120.4 . . ?
C20 C21 H21 120.4 . . ?
C27 C22 C23 118.6(5) . . ?
C27 C22 P1 123.2(5) . . ?
C23 C22 P1 118.0(4) . . ?
C22 C23 C24 120.3(6) . . ?
C22 C23 H23 119.9 . . ?
C24 C23 H23 119.9 . . ?
C23 C24 C25 119.3(7) . . ?
C23 C24 H24 120.4 . . ?
C25 C24 H24 120.4 . . ?
C26 C25 C24 120.2(6) . . ?
C26 C25 H25 119.9 . . ?
C24 C25 H25 119.9 . . ?
C25 C26 C27 120.2(7) . . ?
C25 C26 H26 119.9 . . ?
C27 C26 H26 119.9 . . ?
C22 C27 C26 121.4(7) . . ?
C22 C27 H27 119.3 . . ?
C26 C27 H27 119.3 . . ?
P2 C28 P1 96.6(2) . . ?
P2 C28 H28A 112.4 . . ?
P1 C28 H28A 112.4 . . ?
P2 C28 H28B 112.4 . . ?
P1 C28 H28B 112.4 . . ?
H28A C28 H28B 110.0 . . ?
C34 C29 C30 119.0(4) . . ?
C34 C29 P2 118.9(3) . . ?
C30 C29 P2 122.1(4) . . ?
C29 C30 C31 119.7(5) . . ?
C29 C30 H30 120.1 . . ?
C31 C30 H30 120.1 . . ?
C32 C31 C30 120.8(5) . . ?
C32 C31 H31 119.6 . . ?
C30 C31 H31 119.6 . . ?
C31 C32 C33 119.7(5) . . ?
C31 C32 H32 120.1 . . ?
C33 C32 H32 120.1 . . ?
C34 C33 C32 120.0(5) . . ?
C34 C33 H33 120.0 . . ?
C32 C33 H33 120.0 . . ?
C33 C34 C29 120.8(5) . . ?
C33 C34 H34 119.6 . . ?
C29 C34 H34 119.6 . . ?
C36 C35 C40 118.5(5) . . ?
C36 C35 P2 120.5(4) . . ?
C40 C35 P2 120.9(4) . . ?
C37 C36 C35 121.2(6) . . ?
C37 C36 H36 119.4 . . ?
C35 C36 H36 119.4 . . ?
C36 C37 C38 119.7(5) . . ?
C36 C37 H37 120.1 . . ?
C38 C37 H37 120.1 . . ?
C39 C38 C37 120.0(5) . . ?
C39 C38 H38 120.0 . . ?
C37 C38 H38 120.0 . . ?
C38 C39 C40 119.9(6) . . ?
C38 C39 H39 120.1 . . ?
C40 C39 H39 120.1 . . ?
C39 C40 C35 120.8(5) . . ?
C39 C40 H40 119.6 . . ?
C35 C40 H40 119.6 . . ?
C42 C41 C46 118.9(4) . . ?
C42 C41 P3 123.0(3) . . ?
C46 C41 P3 118.1(3) . . ?
C41 C42 C43 119.9(5) . . ?
C41 C42 H42 120.0 . . ?
C43 C42 H42 120.0 . . ?
C44 C43 C42 120.7(5) . . ?
C44 C43 H43 119.6 . . ?
C42 C43 H43 119.6 . . ?
C43 C44 C45 119.5(4) . . ?
C43 C44 H44 120.3 . . ?
C45 C44 H44 120.3 . . ?
C44 C45 C46 120.1(5) . . ?
C44 C45 H45 119.9 . . ?
C46 C45 H45 119.9 . . ?
C41 C46 C45 120.9(5) . . ?
C41 C46 H46 119.6 . . ?
C45 C46 H46 119.6 . . ?
C48 C47 C52 120.4(4) . . ?
C48 C47 P3 121.3(4) . . ?
C52 C47 P3 118.3(3) . . ?
C47 C48 C49 119.6(5) . . ?
C47 C48 H48 120.2 . . ?
C49 C48 H48 120.2 . . ?
C50 C49 C48 119.8(5) . . ?
C50 C49 H49 120.1 . . ?
C48 C49 H49 120.1 . . ?
C49 C50 C51 120.8(5) . . ?
C49 C50 H50 119.6 . . ?
C51 C50 H50 119.6 . . ?
C50 C51 C52 120.1(5) . . ?
C50 C51 H51 119.9 . . ?
C52 C51 H51 119.9 . . ?
C51 C52 C47 119.2(5) . . ?
C51 C52 H52 120.4 . . ?
C47 C52 H52 120.4 . . ?
P4 C53 P3 95.2(2) . . ?
P4 C53 H53A 112.7 . . ?
P3 C53 H53A 112.7 . . ?
P4 C53 H53B 112.7 . . ?
P3 C53 H53B 112.7 . . ?
H53A C53 H53B 110.2 . . ?
C55 C54 C59 119.3(4) . . ?
C55 C54 P4 122.8(4) . . ?
C59 C54 P4 117.8(4) . . ?
C54 C55 C56 119.8(5) . . ?
C54 C55 H55 120.1 . . ?
C56 C55 H55 120.1 . . ?
C57 C56 C55 120.2(5) . . ?
C57 C56 H56 119.9 . . ?
C55 C56 H56 119.9 . . ?
C58 C57 C56 120.4(5) . . ?
C58 C57 H57 119.8 . . ?
C56 C57 H57 119.8 . . ?
C57 C58 C59 120.2(5) . . ?
C57 C58 H58 119.9 . . ?
C59 C58 H58 119.9 . . ?
C58 C59 C54 120.1(5) . . ?
C58 C59 H59 119.9 . . ?
C54 C59 H59 119.9 . . ?
C61 C60 C65 119.1(4) . . ?
C61 C60 P4 122.3(4) . . ?
C65 C60 P4 118.6(4) . . ?
C60 C61 C62 120.3(5) . . ?
C60 C61 H61 119.9 . . ?
C62 C61 H61 119.9 . . ?
C63 C62 C61 120.4(5) . . ?
C63 C62 H62 119.8 . . ?
C61 C62 H62 119.8 . . ?
C62 C63 C64 120.2(5) . . ?
C62 C63 H63 119.9 . . ?
C64 C63 H63 119.9 . . ?
C63 C64 C65 120.1(5) . . ?
C63 C64 H64 120.0 . . ?
C65 C64 H64 120.0 . . ?
C64 C65 C60 120.0(5) . . ?
C64 C65 H65 120.0 . . ?
C60 C65 H65 120.0 . . ?
F1 C66 F3 107.3(6) . . ?
F1 C66 F2 105.6(6) . . ?
F3 C66 F2 104.5(6) . . ?
F1 C66 S1 113.6(5) . . ?
F3 C66 S1 113.4(5) . . ?
F2 C66 S1 111.8(5) . . ?
Cl2 C67 Cl3A 111.6(7) . . ?
Cl2 C67 Cl3B 138.8(8) . . ?
Cl2 C67 H67A 109.3 . . ?
Cl3A C67 H67A 109.3 . . ?
Cl2 C67 H67B 109.3 . . ?
Cl3A C67 H67B 109.3 . . ?
H67A C67 H67B 108.0 . . ?
Cl2 C67 H67C 102.4 . . ?
Cl3B C67 H67C 102.4 . . ?
Cl2 C67 H67D 102.4 . . ?
Cl3B C67 H67D 102.4 . . ?
H67C C67 H67D 104.9 . . ?

loop_
_geom_bond_atom_site_label_1
_geom_bond_atom_site_label_2
_geom_bond_distance
_geom_bond_site_symmetry_2
_geom_bond_publ_flag
Os1 C1 1.853(5) . ?
Os1 P1 2.3800(11) . ?
Os1 P2 2.3807(11) . ?
Os1 P3 2.3927(11) . ?
Os1 P4 2.4124(11) . ?
Os1 Cl1 2.4649(10) . ?
Br1 C9 1.906(5) . ?
Cl2 C67 1.694(10) . ?
Cl3A C67 1.728(12) . ?
Cl3B C67 1.806(13) . ?
S1 O3 1.413(4) . ?
S1 O1 1.428(4) . ?
S1 O2 1.439(5) . ?
S1 C66 1.779(7) . ?
P1 C22 1.819(5) . ?
P1 C16 1.824(5) . ?
P1 C28 1.842(5) . ?
P2 C29 1.819(4) . ?
P2 C35 1.830(5) . ?
P2 C28 1.842(5) . ?
P3 C47 1.812(4) . ?
P3 C41 1.819(4) . ?
P3 C53 1.842(4) . ?
P4 C54 1.812(4) . ?
P4 C60 1.822(4) . ?
P4 C53 1.841(4) . ?
F1 C66 1.316(7) . ?
F2 C66 1.342(8) . ?
F3 C66 1.341(8) . ?
N1 C9 1.302(7) . ?
N1 C5 1.338(7) . ?
C1 C2 1.330(6) . ?
C2 C3 1.468(6) . ?
C2 H2 0.9500 . ?
C3 C4 1.344(7) . ?
C3 C10 1.479(7) . ?
C4 C5 1.475(7) . ?
C4 H4 0.9500 . ?
C5 C6 1.400(8) . ?
C6 C7 1.384(8) . ?
C6 H6 0.9500 . ?
C7 C8 1.376(9) . ?
C7 H7 0.9500 . ?
C8 C9 1.378(8) . ?
C8 H8 0.9500 . ?
C10 C11 1.384(7) . ?
C10 C15 1.411(7) . ?
C11 C12 1.372(8) . ?
C11 H11 0.9500 . ?
C12 C13 1.363(9) . ?
C12 H12 0.9500 . ?
C13 C14 1.374(9) . ?
C13 H13 0.9500 . ?
C14 C15 1.373(8) . ?
C14 H14 0.9500 . ?
C15 H15 0.9500 . ?
C16 C21 1.373(8) . ?
C16 C17 1.374(8) . ?
C17 C18 1.386(8) . ?
C17 H17 0.9500 . ?
C18 C19 1.354(12) . ?
C18 H18 0.9500 . ?
C19 C20 1.340(12) . ?
C19 H19 0.9500 . ?
C20 C21 1.396(10) . ?
C20 H20 0.9500 . ?
C21 H21 0.9500 . ?
C22 C27 1.377(8) . ?
C22 C23 1.379(8) . ?
C23 C24 1.387(8) . ?
C23 H23 0.9500 . ?
C24 C25 1.404(11) . ?
C24 H24 0.9500 . ?
C25 C26 1.337(12) . ?
C25 H25 0.9500 . ?
C26 C27 1.378(9) . ?
C26 H26 0.9500 . ?
C27 H27 0.9500 . ?
C28 H28A 0.9900 . ?
C28 H28B 0.9900 . ?
C29 C34 1.386(7) . ?
C29 C30 1.389(7) . ?
C30 C31 1.396(7) . ?
C30 H30 0.9500 . ?
C31 C32 1.363(8) . ?
C31 H31 0.9500 . ?
C32 C33 1.388(8) . ?
C32 H32 0.9500 . ?
C33 C34 1.379(6) . ?
C33 H33 0.9500 . ?
C34 H34 0.9500 . ?
C35 C36 1.377(7) . ?
C35 C40 1.385(7) . ?
C36 C37 1.375(8) . ?
C36 H36 0.9500 . ?
C37 C38 1.381(9) . ?
C37 H37 0.9500 . ?
C38 C39 1.370(9) . ?
C38 H38 0.9500 . ?
C39 C40 1.383(7) . ?
C39 H39 0.9500 . ?
C40 H40 0.9500 . ?
C41 C42 1.381(7) . ?
C41 C46 1.384(6) . ?
C42 C43 1.402(7) . ?
C42 H42 0.9500 . ?
C43 C44 1.366(8) . ?
C43 H43 0.9500 . ?
C44 C45 1.382(7) . ?
C44 H44 0.9500 . ?
C45 C46 1.386(7) . ?
C45 H45 0.9500 . ?
C46 H46 0.9500 . ?
C47 C48 1.389(6) . ?
C47 C52 1.400(7) . ?
C48 C49 1.393(7) . ?
C48 H48 0.9500 . ?
C49 C50 1.380(9) . ?
C49 H49 0.9500 . ?
C50 C51 1.383(9) . ?
C50 H50 0.9500 . ?
C51 C52 1.389(7) . ?
C51 H51 0.9500 . ?
C52 H52 0.9500 . ?
C53 H53A 0.9900 . ?
C53 H53B 0.9900 . ?
C54 C55 1.384(7) . ?
C54 C59 1.404(7) . ?
C55 C56 1.384(7) . ?
C55 H55 0.9500 . ?
C56 C57 1.383(9) . ?
C56 H56 0.9500 . ?
C57 C58 1.367(9) . ?
C57 H57 0.9500 . ?
C58 C59 1.375(7) . ?
C58 H58 0.9500 . ?
C59 H59 0.9500 . ?
C60 C61 1.379(7) . ?
C60 C65 1.394(7) . ?
C61 C62 1.392(7) . ?
C61 H61 0.9500 . ?
C62 C63 1.360(8) . ?
C62 H62 0.9500 . ?
C63 C64 1.379(8) . ?
C63 H63 0.9500 . ?
C64 C65 1.387(7) . ?
C64 H64 0.9500 . ?
C65 H65 0.9500 . ?
C67 H67A 0.9900 . ?
C67 H67B 0.9900 . ?
C67 H67C 0.9900 . ?
C67 H67D 0.9900 . ?
